data_7701977
loop_
_publ_author_name
'Wang, Haiyu'
'Tu, Zu Ming'
'Zhang, Hong'

_publ_section_title
;
 A novel photochromic coordination polymer based on a robust viologen
 ligand exhibiting multiple detection properties in solid state
;
_journal_name_full 'Dalton Transactions'
_journal_paper_doi 10.1039/C9DT03835C
_journal_year 2019
_chemical_formula_moiety 'C18 H14 Cd Cl2 N2 O2, H2 O'
_chemical_formula_sum 'C18 H16 Cd Cl2 N2 O3'
_chemical_formula_weight 491.63
_space_group_crystal_system monoclinic
_space_group_IT_number 15
_space_group_name_Hall '-C 2yc'
_space_group_name_H-M_alt 'C 1 2/c 1'
_atom_sites_solution_hydrogens difmap
_atom_sites_solution_primary direct
_audit_creation_date 2017-10-07
_audit_creation_method
;
Olex2 1.2
(compiled 2017.03.28 svn.r3405 for OlexSys, GUI svn.r5335)
;
_audit_update_record
;
2017-10-08 deposited with the CCDC.	2019-11-18 downloaded from the CCDC.
;
_cell_angle_alpha 90
_cell_angle_beta 119.171(5)
_cell_angle_gamma 90
_cell_formula_units_Z 8
_cell_length_a 26.631(5)
_cell_length_b 12.879(2)
_cell_length_c 14.387(2)
_cell_measurement_reflns_used 9721
_cell_measurement_temperature 294(2)
_cell_measurement_theta_max 28.29
_cell_measurement_theta_min 2.81
_cell_volume 4308.6(12)
_computing_cell_refinement 'SAINT v8.37A (Bruker, 2015)'
_computing_data_reduction 'SAINT v8.37A (Bruker, 2015)'
_computing_molecular_graphics 'Olex2 (Dolomanov et al., 2009)'
_computing_publication_material 'Olex2 (Dolomanov et al., 2009)'
_computing_structure_refinement 'ShelXL (Sheldrick, 2015)'
_computing_structure_solution 'SIR2004 (Burla et al., 2007)'
_diffrn_ambient_temperature 293.97
_diffrn_measured_fraction_theta_full 0.985
_diffrn_measured_fraction_theta_max 0.984
_diffrn_measurement_device_type 'CCD area detector'
_diffrn_measurement_method 'phi and omega scans'
_diffrn_radiation_monochromator graphite
_diffrn_radiation_type MoK\a
_diffrn_radiation_wavelength 0.71073
_diffrn_reflns_av_R_equivalents 0.0225
_diffrn_reflns_av_unetI/netI 0.0181
_diffrn_reflns_Laue_measured_fraction_full 0.985
_diffrn_reflns_Laue_measured_fraction_max 0.984
_diffrn_reflns_limit_h_max 35
_diffrn_reflns_limit_h_min -35
_diffrn_reflns_limit_k_max 17
_diffrn_reflns_limit_k_min -17
_diffrn_reflns_limit_l_max 16
_diffrn_reflns_limit_l_min -19
_diffrn_reflns_number 23982
_diffrn_reflns_point_group_measured_fraction_full 0.985
_diffrn_reflns_point_group_measured_fraction_max 0.984
_diffrn_reflns_theta_full 25.242
_diffrn_reflns_theta_max 28.318
_diffrn_reflns_theta_min 3.555
_exptl_absorpt_coefficient_mu 1.279
_exptl_absorpt_correction_T_max 0.880
_exptl_absorpt_correction_T_min 0.743
_exptl_absorpt_correction_type none
_exptl_crystal_colour yellow
_exptl_crystal_density_diffrn 1.516
_exptl_crystal_description block
_exptl_crystal_F_000 1952
_exptl_crystal_size_max 0.3
_exptl_crystal_size_mid 0.2
_exptl_crystal_size_min 0.1
_refine_diff_density_max 0.516
_refine_diff_density_min -0.426
_refine_diff_density_rms 0.066
_refine_ls_extinction_coef 0.0026(2)
_refine_ls_extinction_expression Fc^*^=kFc[1+0.001xFc^2^\l^3^/sin(2\q)]^-1/4^
_refine_ls_extinction_method 'SHELXL-2014/7 (Sheldrick 2014'
_refine_ls_goodness_of_fit_ref 1.090
_refine_ls_hydrogen_treatment mixed
_refine_ls_matrix_type full
_refine_ls_number_parameters 295
_refine_ls_number_reflns 5288
_refine_ls_number_restraints 0
_refine_ls_restrained_S_all 1.090
_refine_ls_R_factor_all 0.0352
_refine_ls_R_factor_gt 0.0283
_refine_ls_shift/su_max 0.002
_refine_ls_shift/su_mean 0.000
_refine_ls_structure_factor_coef Fsqd
_refine_ls_weighting_details 'w=1/[\s^2^(Fo^2^)+(0.0401P)^2^+5.6672P] where P=(Fo^2^+2Fc^2^)/3'
_refine_ls_weighting_scheme calc
_refine_ls_wR_factor_gt 0.0763
_refine_ls_wR_factor_ref 0.0817
_reflns_Friedel_coverage 0.000
_reflns_number_gt 4535
_reflns_number_total 5288
_reflns_threshold_expression 'I > 2\s(I)'
_cod_data_source_file c9dt03835c2.cif
_cod_data_source_block v3_sq
_cod_original_cell_volume 4308.5(13)
_cod_database_code 7701977
_shelx_shelxl_version_number 2014/7
_shelx_space_group_comment
;
The symmetry employed for this shelxl refinement is uniquely defined
by the following loop, which should always be used as a source of
symmetry information in preference to the above space-group names.
They are only intended as comments.
;
_olex2_refinement_description
;
1. Fixed Uiso
 At 1.5 times of:
  All O(H,H) groups
2.a Free rotating group:
 O1W(H1WA,H1WB)
;
_olex2_submission_special_instructions 'No special instructions were received'

loop_
_space_group_symop_operation_xyz
'x, y, z'
'-x, y, -z+1/2'
'x+1/2, y+1/2, z'
'-x+1/2, y+1/2, -z+1/2'
'-x, -y, -z'
'x, -y, z-1/2'
'-x+1/2, -y+1/2, -z'
'x+1/2, -y+1/2, z-1/2'

loop_
_atom_site_label
_atom_site_type_symbol
_atom_site_fract_x
_atom_site_fract_y
_atom_site_fract_z
_atom_site_U_iso_or_equiv
_atom_site_adp_type
_atom_site_occupancy
_atom_site_site_symmetry_order
_atom_site_calc_flag
_atom_site_refinement_flags_posn
Cd1 Cd 0.27961(2) 0.65524(2) 0.43463(2) 0.03553(9) Uani 1 1 d .
Cl1 Cl 0.24122(3) 0.84495(4) 0.40343(5) 0.04308(14) Uani 1 1 d .
Cl2 Cl 0.20054(3) 0.52963(6) 0.32956(6) 0.06046(19) Uani 1 1 d .
O2 O 0.37737(7) 0.70812(15) 0.53973(16) 0.0507(4) Uani 1 1 d .
O1 O 0.35956(8) 0.54091(15) 0.51268(17) 0.0530(5) Uani 1 1 d .
N2 N 0.70091(10) 0.67618(17) 0.21021(18) 0.0453(5) Uani 1 1 d .
N1 N 0.61749(9) 0.73855(19) 0.60037(18) 0.0473(5) Uani 1 1 d .
C17 C 0.71733(12) 0.6082(2) 0.2902(2) 0.0471(6) Uani 1 1 d .
C14 C 0.66916(11) 0.70336(18) 0.3666(2) 0.0401(5) Uani 1 1 d .
C11 C 0.68538(11) 0.6799(2) 0.5518(2) 0.0447(5) Uani 1 1 d .
C4 C 0.49626(11) 0.6754(2) 0.6169(2) 0.0408(5) Uani 1 1 d .
C6 C 0.55453(11) 0.6553(2) 0.6585(2) 0.0450(6) Uani 1 1 d .
C15 C 0.70260(13) 0.6185(2) 0.3698(2) 0.0486(6) Uani 1 1 d .
C2 C 0.45738(10) 0.59434(19) 0.59398(18) 0.0382(5) Uani 1 1 d .
C13 C 0.65177(11) 0.71762(19) 0.4494(2) 0.0404(5) Uani 1 1 d .
C1 C 0.39422(10) 0.6154(2) 0.54645(19) 0.0412(5) Uani 1 1 d .
C9 C 0.66765(11) 0.6916(2) 0.6258(2) 0.0477(6) Uani 1 1 d .
C16 C 0.65227(13) 0.7731(2) 0.2834(2) 0.0504(6) Uani 1 1 d .
C8 C 0.59630(13) 0.7432(3) 0.6795(3) 0.0546(7) Uani 1 1 d .
C7 C 0.57379(12) 0.5534(3) 0.6781(3) 0.0598(8) Uani 1 1 d .
C18 C 0.66911(13) 0.7571(2) 0.2081(2) 0.0526(6) Uani 1 1 d .
C10 C 0.58408(12) 0.7765(2) 0.5016(2) 0.0537(6) Uani 1 1 d .
C3 C 0.47713(12) 0.4932(2) 0.6123(2) 0.0523(6) Uani 1 1 d .
C12 C 0.60060(13) 0.7678(2) 0.4259(2) 0.0528(6) Uani 1 1 d .
C5 C 0.53597(14) 0.4727(3) 0.6551(3) 0.0657(9) Uani 1 1 d .
H17 H 0.7442(13) 0.551(2) 0.297(2) 0.048(7) Uiso 1 1 d .
H15 H 0.7161(13) 0.566(3) 0.424(3) 0.056(8) Uiso 1 1 d .
H7 H 0.6173(19) 0.542(3) 0.703(3) 0.100(14) Uiso 1 1 d .
H10 H 0.5490(14) 0.813(2) 0.484(2) 0.049(8) Uiso 1 1 d .
H12 H 0.5760(16) 0.799(3) 0.359(3) 0.072(10) Uiso 1 1 d .
H4 H 0.4849(12) 0.746(2) 0.599(2) 0.050(8) Uiso 1 1 d .
H9 H 0.6883(16) 0.669(2) 0.699(3) 0.065(10) Uiso 1 1 d .
H18 H 0.6565(17) 0.810(3) 0.149(3) 0.080(11) Uiso 1 1 d .
H11 H 0.7212(12) 0.648(2) 0.573(2) 0.046(9) Uiso 1 1 d .
H5 H 0.5481(17) 0.396(3) 0.673(3) 0.090(12) Uiso 1 1 d .
H3 H 0.4469(16) 0.434(3) 0.600(3) 0.074(10) Uiso 1 1 d .
H8A H 0.6276(13) 0.737(2) 0.745(3) 0.049(8) Uiso 1 1 d .
H8B H 0.5800(15) 0.809(3) 0.675(3) 0.063(9) Uiso 1 1 d .
H16 H 0.6254(16) 0.827(3) 0.272(3) 0.068(10) Uiso 1 1 d .
O1W O 0.39645(15) 0.9099(2) 0.6039(4) 0.1068(11) Uani 1 1 d .
H1WA H 0.3948 0.8452 0.5909 0.160 Uiso 1 1 d G
H1WB H 0.3710 0.9257 0.6208 0.160 Uiso 1 1 d G

loop_
_atom_site_aniso_label
_atom_site_aniso_U_11
_atom_site_aniso_U_22
_atom_site_aniso_U_33
_atom_site_aniso_U_23
_atom_site_aniso_U_13
_atom_site_aniso_U_12
Cd1 0.03269(11) 0.03997(12) 0.03306(11) -0.00325(6) 0.01535(8) 0.00040(6)
Cl1 0.0571(4) 0.0414(3) 0.0356(3) 0.0060(2) 0.0264(3) 0.0116(2)
Cl2 0.0499(4) 0.0669(4) 0.0619(4) -0.0249(3) 0.0252(3) -0.0195(3)
O2 0.0365(9) 0.0480(10) 0.0592(11) -0.0039(8) 0.0168(8) 0.0033(7)
O1 0.0345(9) 0.0472(10) 0.0693(12) -0.0029(9) 0.0190(9) -0.0055(7)
N2 0.0556(13) 0.0448(11) 0.0434(11) 0.0022(9) 0.0303(10) -0.0015(9)
N1 0.0374(10) 0.0628(14) 0.0462(11) -0.0097(10) 0.0239(9) -0.0086(10)
C17 0.0572(15) 0.0418(13) 0.0511(14) 0.0050(11) 0.0333(13) 0.0023(11)
C14 0.0437(12) 0.0381(12) 0.0433(12) -0.0026(9) 0.0250(10) -0.0091(9)
C11 0.0344(12) 0.0597(15) 0.0417(13) -0.0030(11) 0.0201(10) -0.0024(11)
C4 0.0363(12) 0.0511(14) 0.0378(12) -0.0031(10) 0.0203(10) 0.0018(10)
C6 0.0345(12) 0.0700(17) 0.0355(12) -0.0026(11) 0.0210(10) -0.0020(11)
C15 0.0632(16) 0.0431(13) 0.0501(14) 0.0085(11) 0.0358(13) 0.0022(12)
C2 0.0337(11) 0.0475(13) 0.0349(11) 0.0013(9) 0.0179(9) 0.0015(9)
C13 0.0436(12) 0.0393(12) 0.0441(12) -0.0033(9) 0.0260(11) -0.0068(9)
C1 0.0359(11) 0.0507(13) 0.0365(12) 0.0004(10) 0.0173(10) 0.0010(10)
C9 0.0358(12) 0.0676(16) 0.0400(13) -0.0029(12) 0.0185(11) -0.0063(11)
C16 0.0640(17) 0.0431(13) 0.0532(15) 0.0061(11) 0.0356(14) 0.0080(12)
C8 0.0427(14) 0.081(2) 0.0490(15) -0.0185(14) 0.0290(13) -0.0134(14)
C7 0.0385(14) 0.083(2) 0.0614(17) 0.0189(15) 0.0273(13) 0.0167(14)
C18 0.0731(19) 0.0435(14) 0.0505(15) 0.0099(11) 0.0374(14) 0.0076(13)
C10 0.0432(14) 0.0634(17) 0.0567(16) 0.0006(13) 0.0262(13) 0.0044(12)
C3 0.0486(15) 0.0519(15) 0.0615(17) 0.0116(12) 0.0309(13) 0.0066(12)
C12 0.0505(15) 0.0619(17) 0.0478(15) 0.0087(13) 0.0252(13) 0.0066(13)
C5 0.0571(18) 0.0643(19) 0.083(2) 0.0259(17) 0.0402(17) 0.0226(15)
O1W 0.093(2) 0.0748(19) 0.174(3) -0.039(2) 0.081(2) -0.0247(16)

loop_
_atom_type_symbol
_atom_type_description
_atom_type_scat_dispersion_real
_atom_type_scat_dispersion_imag
_atom_type_scat_source
C C 0.0033 0.0016 'International Tables Vol C Tables 4.2.6.8 and 6.1.1.4'
H H 0.0000 0.0000 'International Tables Vol C Tables 4.2.6.8 and 6.1.1.4'
Cd Cd -0.8075 1.2024 'International Tables Vol C Tables 4.2.6.8 and 6.1.1.4'
Cl Cl 0.1484 0.1585 'International Tables Vol C Tables 4.2.6.8 and 6.1.1.4'
N N 0.0061 0.0033 'International Tables Vol C Tables 4.2.6.8 and 6.1.1.4'
O O 0.0106 0.0060 'International Tables Vol C Tables 4.2.6.8 and 6.1.1.4'

loop_
_geom_angle_atom_site_label_1
_geom_angle_atom_site_label_2
_geom_angle_atom_site_label_3
_geom_angle
_geom_angle_site_symmetry_1
_geom_angle_site_symmetry_3
Cl1 Cd1 Cl1 85.373(19) . 7_566
Cl1 Cd1 C1 120.87(6) . .
Cl1 Cd1 C1 97.79(5) 7_566 .
Cl2 Cd1 Cl1 111.07(3) . .
Cl2 Cd1 Cl1 93.20(3) . 7_566
Cl2 Cd1 C1 127.50(6) . .
O2 Cd1 Cl1 93.26(5) . .
O2 Cd1 Cl1 94.27(5) . 7_566
O2 Cd1 Cl2 155.04(5) . .
O2 Cd1 N2 83.51(8) . 2_655
O2 Cd1 C1 27.69(7) . .
O1 Cd1 Cl1 148.30(5) . .
O1 Cd1 Cl1 96.17(6) . 7_566
O1 Cd1 Cl2 100.48(5) . .
O1 Cd1 O2 55.04(6) . .
O1 Cd1 N2 87.52(8) . 2_655
O1 Cd1 C1 27.46(7) . .
N2 Cd1 Cl1 173.57(5) 2_655 7_566
N2 Cd1 Cl1 88.72(5) 2_655 .
N2 Cd1 Cl2 91.29(6) 2_655 .
N2 Cd1 C1 83.06(8) 2_655 .
Cd1 Cl1 Cd1 94.626(19) . 7_566
C1 O2 Cd1 90.91(15) . .
C1 O1 Cd1 91.72(15) . .
C17 N2 Cd1 123.77(18) . 2_655
C18 N2 Cd1 118.20(17) . 2_655
C18 N2 C17 117.9(2) . .
C9 N1 C8 120.2(2) . .
C9 N1 C10 120.5(2) . .
C10 N1 C8 119.2(2) . .
N2 C17 C15 122.9(3) . .
N2 C17 H17 119.2(17) . .
C15 C17 H17 117.7(17) . .
C15 C14 C13 120.9(2) . .
C16 C14 C15 118.0(2) . .
C16 C14 C13 121.1(2) . .
C13 C11 H11 121.8(18) . .
C9 C11 C13 120.0(3) . .
C9 C11 H11 118.2(18) . .
C6 C4 C2 120.5(3) . .
C6 C4 H4 115.9(18) . .
C2 C4 H4 123.3(18) . .
C4 C6 C8 120.4(3) . .
C7 C6 C4 119.3(3) . .
C7 C6 C8 120.3(3) . .
C17 C15 C14 118.7(2) . .
C17 C15 H15 117.3(19) . .
C14 C15 H15 124.0(19) . .
C4 C2 C1 120.8(2) . .
C3 C2 C4 119.5(2) . .
C3 C2 C1 119.7(2) . .
C11 C13 C14 121.1(2) . .
C11 C13 C12 118.0(2) . .
C12 C13 C14 120.9(2) . .
O2 C1 Cd1 61.40(12) . .
O2 C1 C2 118.9(2) . .
O1 C1 Cd1 60.82(13) . .
O1 C1 O2 121.8(2) . .
O1 C1 C2 119.3(2) . .
C2 C1 Cd1 172.23(16) . .
N1 C9 C11 120.8(3) . .
N1 C9 H9 114(2) . .
C11 C9 H9 126(2) . .
C14 C16 H16 121(2) . .
C18 C16 C14 119.4(3) . .
C18 C16 H16 119(2) . .
N1 C8 C6 109.4(2) . .
N1 C8 H8A 107.0(19) . .
N1 C8 H8B 109(2) . .
C6 C8 H8A 111.0(19) . .
C6 C8 H8B 113(2) . .
H8A C8 H8B 107(3) . .
C6 C7 H7 116(2) . .
C5 C7 C6 120.9(3) . .
C5 C7 H7 122(2) . .
N2 C18 C16 123.1(2) . .
N2 C18 H18 120(2) . .
C16 C18 H18 117(2) . .
N1 C10 C12 120.5(3) . .
N1 C10 H10 121.0(18) . .
C12 C10 H10 118.4(18) . .
C2 C3 C5 120.1(3) . .
C2 C3 H3 117(2) . .
C5 C3 H3 122(2) . .
C13 C12 H12 124(2) . .
C10 C12 C13 120.2(3) . .
C10 C12 H12 116(2) . .
C7 C5 C3 119.7(3) . .
C7 C5 H5 124(2) . .
C3 C5 H5 116(2) . .
H1WA O1W H1WB 109.6 . .

loop_
_geom_bond_atom_site_label_1
_geom_bond_atom_site_label_2
_geom_bond_distance
_geom_bond_site_symmetry_2
Cd1 Cl1 2.6016(7) .
Cd1 Cl1 2.6448(7) 7_566
Cd1 Cl2 2.4964(7) .
Cd1 O2 2.3855(18) .
Cd1 O1 2.3730(19) .
Cd1 N2 2.396(2) 2_655
Cd1 C1 2.717(2) .
Cl1 Cd1 2.6448(7) 7_566
O2 C1 1.263(3) .
O1 C1 1.254(3) .
N2 Cd1 2.396(2) 2_655
N2 C17 1.338(3) .
N2 C18 1.334(4) .
N1 C9 1.344(3) .
N1 C8 1.498(3) .
N1 C10 1.348(4) .
C17 C15 1.385(4) .
C17 H17 0.99(3) .
C14 C15 1.397(4) .
C14 C13 1.485(3) .
C14 C16 1.384(4) .
C11 C13 1.386(4) .
C11 C9 1.368(4) .
C11 H11 0.94(3) .
C4 C6 1.388(3) .
C4 C2 1.393(4) .
C4 H4 0.95(3) .
C6 C8 1.510(4) .
C6 C7 1.387(4) .
C15 H15 0.97(3) .
C2 C1 1.500(3) .
C2 C3 1.382(4) .
C13 C12 1.392(4) .
C9 H9 0.96(4) .
C16 C18 1.375(4) .
C16 H16 0.95(4) .
C8 H8A 0.91(3) .
C8 H8B 0.94(4) .
C7 C5 1.371(5) .
C7 H7 1.04(4) .
C18 H18 1.00(4) .
C10 C12 1.364(4) .
C10 H10 0.96(3) .
C3 C5 1.401(4) .
C3 H3 1.06(4) .
C12 H12 0.95(4) .
C5 H5 1.04(4) .
O1W H1WA 0.8504 .
O1W H1WB 0.8488 .
